data_4341821
loop_
_publ_author_name
'Wu, Hongping'
'Yu, Hongwei'
'Bian, Qiang'
'Yang, Zhihua'
'Han, Shujuan'
'Pan, Shilie'

_publ_section_title
;
 Borate Fluoride and Fluoroborate in Alkali-Metal Borate Prepared by an
 Open High-Temperature Solution Method.
;
_journal_name_full 'Inorganic chemistry'
_journal_page_first 141201120741005
_journal_paper_doi 10.1021/ic502625b
_journal_year 2014
_chemical_formula_sum 'B F2 K O'
_chemical_formula_weight 103.91
_chemical_name_systematic
; 
 ? 
;
_space_group_IT_number 14
_symmetry_cell_setting monoclinic
_symmetry_space_group_name_Hall '-P 2yn'
_symmetry_space_group_name_H-M 'P 1 21/n 1'
_atom_sites_solution_primary direct
_atom_sites_solution_secondary difmap
_audit_creation_method SHELXL-97
_cell_angle_alpha 90.00
_cell_angle_beta 91.785(13)
_cell_angle_gamma 90.00
_cell_formula_units_Z 12
_cell_length_a 9.758(11)
_cell_length_b 6.931(8)
_cell_length_c 11.862(13)
_cell_measurement_temperature 296(2)
_cell_volume 801.9(16)
_computing_structure_refinement 'SHELXL-97 (Sheldrick, 1997)'
_computing_structure_solution 'SHELXS-97 (Sheldrick, 1990)'
_diffrn_ambient_temperature 296(2)
_diffrn_measured_fraction_theta_full 0.982
_diffrn_measured_fraction_theta_max 0.982
_diffrn_radiation_monochromator graphite
_diffrn_radiation_source 'fine-focus sealed tube'
_diffrn_radiation_type MoK\a
_diffrn_radiation_wavelength 0.71073
_diffrn_reflns_av_R_equivalents 0.0301
_diffrn_reflns_av_sigmaI/netI 0.0383
_diffrn_reflns_limit_h_max 12
_diffrn_reflns_limit_h_min -12
_diffrn_reflns_limit_k_max 6
_diffrn_reflns_limit_k_min -8
_diffrn_reflns_limit_l_max 15
_diffrn_reflns_limit_l_min -15
_diffrn_reflns_number 4567
_diffrn_reflns_theta_full 27.56
_diffrn_reflns_theta_max 27.56
_diffrn_reflns_theta_min 2.66
_exptl_absorpt_coefficient_mu 1.784
_exptl_absorpt_correction_T_max 1.0000
_exptl_absorpt_correction_T_min 0.8590
_exptl_absorpt_correction_type numerical
_exptl_crystal_density_diffrn 2.582
_exptl_crystal_density_method 'not measured'
_exptl_crystal_F_000 600
_exptl_crystal_size_max 0.327
_exptl_crystal_size_mid 0.227
_exptl_crystal_size_min 0.171
_refine_diff_density_max 0.727
_refine_diff_density_min -0.656
_refine_diff_density_rms 0.144
_refine_ls_extinction_method none
_refine_ls_goodness_of_fit_ref 1.142
_refine_ls_matrix_type full
_refine_ls_number_parameters 136
_refine_ls_number_reflns 1819
_refine_ls_number_restraints 0
_refine_ls_restrained_S_all 1.142
_refine_ls_R_factor_all 0.0588
_refine_ls_R_factor_gt 0.0542
_refine_ls_shift/su_max 0.000
_refine_ls_shift/su_mean 0.000
_refine_ls_structure_factor_coef Fsqd
_refine_ls_weighting_details 'calc w=1/[\s^2^(Fo^2^)+(0.0455P)^2^+6.0829P] where P=(Fo^2^+2Fc^2^)/3'
_refine_ls_weighting_scheme calc
_refine_ls_wR_factor_gt 0.1483
_refine_ls_wR_factor_ref 0.1508
_reflns_number_gt 1623
_reflns_number_total 1819
_reflns_threshold_expression >2sigma(I)
_cod_data_source_file ic502625b_si_002.cif
_cod_data_source_block 1
_cod_depositor_comments
;
The following automatic conversions were performed:

'_symmetry_cell_setting' value 'Monoclinic' changed to 'monoclinic'
according to
/home/saulius/struct/COD-crude-data--automatic-downloads/rss-feeds/ACS/lib/dictionaries/cif_core.dic
dictionary named 'cif_core.dic' version 2.4.2 from 2011-04-26.

Automatic conversion script
Id: cif_fix_values 2935 2014-11-11 08:27:57Z andrius 
;
_cod_original_sg_symbol_H-M 'P2(1)/n  '
_cod_database_code 4341821

loop_
_symmetry_equiv_pos_as_xyz
'x, y, z'
'-x+1/2, y+1/2, -z+1/2'
'-x, -y, -z'
'x-1/2, -y-1/2, z-1/2'

loop_
_atom_site_label
_atom_site_type_symbol
_atom_site_fract_x
_atom_site_fract_y
_atom_site_fract_z
_atom_site_U_iso_or_equiv
_atom_site_adp_type
_atom_site_occupancy
_atom_site_symmetry_multiplicity
_atom_site_calc_flag
K1 K 0.29853(12) 0.07101(17) 0.57921(10) 0.0262(3) Uani 1 1 d
K2 K 0.50423(11) 0.22393(17) 0.85267(9) 0.0238(3) Uani 1 1 d
K3 K 0.32431(12) -0.40525(18) 0.42732(10) 0.0287(3) Uani 1 1 d
B1 B 0.5151(6) 0.7338(8) 0.8649(5) 0.0204(11) Uani 1 1 d
B2 B 0.5955(6) -0.6110(8) 0.3109(5) 0.0200(11) Uani 1 1 d
B3 B 0.4096(5) 0.1451(8) 0.3211(5) 0.0190(10) Uani 1 1 d
F1 F 0.4199(3) -0.0479(4) 0.3670(3) 0.0273(7) Uani 1 1 d
F2 F 0.5800(3) 0.1585(5) 1.0669(3) 0.0283(7) Uani 1 1 d
F3 F 0.5922(3) -0.4227(5) 0.3641(3) 0.0296(7) Uani 1 1 d
F4 F 0.2364(3) 0.1703(6) 0.8249(3) 0.0417(9) Uani 1 1 d
F5 F 0.7777(3) 0.2891(5) 0.8579(3) 0.0388(9) Uani 1 1 d
F6 F 0.3934(3) 0.3530(5) 1.0518(3) 0.0279(7) Uani 1 1 d
O1 O 0.4416(4) 0.5894(5) 0.8040(3) 0.0244(8) Uani 1 1 d
O2 O 0.5895(4) 0.8647(6) 0.7973(3) 0.0254(8) Uani 1 1 d
O3 O 0.5138(4) -0.7380(6) 0.3739(3) 0.0296(9) Uani 1 1 d

loop_
_atom_site_aniso_label
_atom_site_aniso_U_11
_atom_site_aniso_U_22
_atom_site_aniso_U_33
_atom_site_aniso_U_23
_atom_site_aniso_U_13
_atom_site_aniso_U_12
K1 0.0242(6) 0.0249(6) 0.0294(6) -0.0009(4) -0.0003(4) 0.0011(4)
K2 0.0239(5) 0.0232(6) 0.0244(6) 0.0008(4) -0.0005(4) 0.0019(4)
K3 0.0263(6) 0.0255(6) 0.0340(6) -0.0029(5) -0.0053(4) 0.0035(4)
B1 0.024(3) 0.019(3) 0.018(2) 0.002(2) -0.001(2) 0.000(2)
B2 0.019(2) 0.016(3) 0.024(3) -0.003(2) 0.000(2) -0.001(2)
B3 0.016(2) 0.018(3) 0.023(3) 0.001(2) 0.0020(19) 0.002(2)
F1 0.0332(16) 0.0193(16) 0.0292(16) 0.0086(12) -0.0014(12) 0.0011(13)
F2 0.0296(16) 0.0254(16) 0.0301(16) -0.0023(13) 0.0005(12) 0.0028(13)
F3 0.0386(18) 0.0222(16) 0.0282(16) -0.0085(13) 0.0010(13) -0.0040(14)
F4 0.0214(16) 0.045(2) 0.058(2) 0.0060(18) -0.0096(15) -0.0094(15)
F5 0.0280(17) 0.036(2) 0.054(2) -0.0065(16) 0.0157(15) -0.0099(15)
F6 0.0263(15) 0.0328(18) 0.0244(15) 0.0049(13) -0.0046(12) 0.0041(13)
O1 0.0296(19) 0.0228(19) 0.0207(17) 0.0002(14) -0.0018(14) -0.0105(15)
O2 0.0283(19) 0.026(2) 0.0217(18) 0.0011(15) -0.0031(14) -0.0131(15)
O3 0.039(2) 0.031(2) 0.0184(17) -0.0006(16) -0.0034(15) -0.0150(18)

loop_
_atom_type_symbol
_atom_type_description
_atom_type_scat_dispersion_real
_atom_type_scat_dispersion_imag
_atom_type_scat_source
B B 0.0013 0.0007 'International Tables Vol C Tables 4.2.6.8 and 6.1.1.4'
O O 0.0106 0.0060 'International Tables Vol C Tables 4.2.6.8 and 6.1.1.4'
F F 0.0171 0.0103 'International Tables Vol C Tables 4.2.6.8 and 6.1.1.4'
K K 0.2009 0.2494 'International Tables Vol C Tables 4.2.6.8 and 6.1.1.4'

loop_
_geom_angle_atom_site_label_1
_geom_angle_atom_site_label_2
_geom_angle_atom_site_label_3
_geom_angle
_geom_angle_site_symmetry_1
_geom_angle_site_symmetry_3
F3 K1 O1 99.55(12) 3_656 2_546
F3 K1 F5 86.46(12) 3_656 4_565
O1 K1 F5 114.60(11) 2_546 4_565
F3 K1 F1 67.90(11) 3_656 3_656
O1 K1 F1 136.78(12) 2_546 3_656
F5 K1 F1 105.96(10) 4_565 3_656
F3 K1 F6 148.87(11) 3_656 2_546
O1 K1 F6 75.11(13) 2_546 2_546
F5 K1 F6 69.08(12) 4_565 2_546
F1 K1 F6 136.06(11) 3_656 2_546
F3 K1 F2 73.18(13) 3_656 4_565
O1 K1 F2 49.30(11) 2_546 4_565
F5 K1 F2 71.98(10) 4_565 4_565
F1 K1 F2 141.07(11) 3_656 4_565
F6 K1 F2 80.88(12) 2_546 4_565
F3 K1 F1 107.24(10) 3_656 .
O1 K1 F1 144.58(11) 2_546 .
F5 K1 F1 46.54(11) 4_565 .
F1 K1 F1 76.12(12) 3_656 .
F6 K1 F1 69.95(11) 2_546 .
F2 K1 F1 117.65(10) 4_565 .
F3 K1 O3 114.25(13) 3_656 3_646
O1 K1 O3 117.82(12) 2_546 3_646
F5 K1 O3 117.93(11) 4_565 3_646
F1 K1 O3 47.42(10) 3_656 3_646
F6 K1 O3 94.64(13) 2_546 3_646
F2 K1 O3 167.03(11) 4_565 3_646
F1 K1 O3 71.41(11) . 3_646
F3 K1 F4 140.65(12) 3_656 2_546
O1 K1 F4 75.30(11) 2_546 2_546
F5 K1 F4 131.67(12) 4_565 2_546
F1 K1 F4 89.02(9) 3_656 2_546
F6 K1 F4 68.66(11) 2_546 2_546
F2 K1 F4 122.17(11) 4_565 2_546
F1 K1 F4 96.78(11) . 2_546
O3 K1 F4 45.26(11) 3_646 2_546
F3 K1 F4 69.78(10) 3_656 .
O1 K1 F4 47.04(10) 2_546 .
F5 K1 F4 143.21(12) 4_565 .
F1 K1 F4 91.03(10) 3_656 .
F6 K1 F4 119.54(11) 2_546 .
F2 K1 F4 74.39(10) 4_565 .
F1 K1 F4 166.80(10) . .
O3 K1 F4 97.71(11) 3_646 .
F4 K1 F4 79.69(9) 2_546 .
F3 K1 B3 87.29(13) 3_656 .
O1 K1 B3 139.63(12) 2_546 .
F5 K1 B3 25.56(12) 4_565 .
F1 K1 B3 82.71(13) 3_656 .
F6 K1 B3 78.81(13) 2_546 .
F2 K1 B3 96.69(12) 4_565 .
F1 K1 B3 25.82(12) . .
O3 K1 B3 94.34(13) 3_646 .
F4 K1 B3 122.20(13) 2_546 .
F4 K1 B3 156.89(13) . .
F3 K1 B1 90.15(14) 3_656 2_546
O1 K1 B1 24.50(12) 2_546 2_546
F5 K1 B1 91.64(12) 4_565 2_546
F1 K1 B1 150.36(13) 3_656 2_546
F6 K1 B1 72.28(14) 2_546 2_546
F2 K1 B1 25.56(12) 4_565 2_546
F1 K1 B1 131.36(12) . 2_546
O3 K1 B1 141.48(13) 3_646 2_546
F4 K1 B1 96.93(13) 2_546 2_546
F4 K1 B1 61.84(11) . 2_546
B3 K1 B1 117.20(14) . 2_546
F4 K2 F2 109.78(12) . .
F4 K2 O1 83.56(13) . .
F2 K2 O1 115.06(11) . .
F4 K2 F5 173.98(13) . .
F2 K2 F5 76.25(11) . .
O1 K2 F5 93.76(12) . .
F4 K2 O2 98.62(13) . 1_545
F2 K2 O2 89.80(11) . 1_545
O1 K2 O2 152.89(12) . 1_545
F5 K2 O2 81.32(12) . 1_545
F4 K2 F6 75.06(12) . .
F2 K2 F6 49.24(11) . .
O1 K2 F6 77.60(12) . .
F5 K2 F6 109.69(11) . .
O2 K2 F6 129.22(11) 1_545 .
F4 K2 F2 68.26(11) . 3_657
F2 K2 F2 67.01(12) . 3_657
O1 K2 F2 149.53(12) . 3_657
F5 K2 F2 115.37(11) . 3_657
O2 K2 F2 48.89(11) 1_545 3_657
F6 K2 F2 83.93(11) . 3_657
F4 K2 F1 95.98(12) . 3_656
F2 K2 F1 133.86(11) . 3_656
O1 K2 F1 105.09(11) . 3_656
F5 K2 F1 79.48(11) . 3_656
O2 K2 F1 47.82(10) 1_545 3_656
F6 K2 F1 170.43(10) . 3_656
F2 K2 F1 89.66(11) 3_657 3_656
F4 K2 F3 71.36(11) . 3_656
F2 K2 F3 162.45(10) . 3_656
O1 K2 F3 47.40(10) . 3_656
F5 K2 F3 102.86(11) . 3_656
O2 K2 F3 107.49(11) 1_545 3_656
F6 K2 F3 117.06(12) . 3_656
F2 K2 F3 126.88(10) 3_657 3_656
F1 K2 F3 61.75(11) 3_656 3_656
F4 K2 F6 117.12(11) . 3_667
F2 K2 F6 75.56(10) . 3_667
O1 K2 F6 44.93(11) . 3_667
F5 K2 F6 63.53(10) . 3_667
O2 K2 F6 144.09(11) 1_545 3_667
F6 K2 F6 62.73(11) . 3_667
F2 K2 F6 140.95(10) 3_657 3_667
F1 K2 F6 125.68(9) 3_656 3_667
F3 K2 F6 88.27(10) 3_656 3_667
F4 K2 B1 92.89(13) . 3_667
F2 K2 B1 24.47(12) . 3_667
O1 K2 B1 96.49(13) . 3_667
F5 K2 B1 92.77(13) . 3_667
O2 K2 B1 110.31(13) 1_545 3_667
F6 K2 B1 24.77(12) . 3_667
F2 K2 B1 74.43(12) 3_657 3_667
F1 K2 B1 157.43(12) 3_656 3_667
F3 K2 B1 140.80(13) 3_656 3_667
F6 K2 B1 66.81(12) 3_667 3_667
F4 K2 B1 83.94(13) . 1_545
F2 K2 B1 77.40(12) . 1_545
O1 K2 B1 164.83(13) . 1_545
F5 K2 B1 97.85(13) . 1_545
O2 K2 B1 23.69(12) 1_545 1_545
F6 K2 B1 107.33(12) . 1_545
F2 K2 B1 25.22(11) 3_657 1_545
F1 K2 B1 67.76(12) 3_656 1_545
F3 K2 B1 119.81(12) 3_656 1_545
F6 K2 B1 150.14(12) 3_667 1_545
B1 K2 B1 92.69(14) 3_667 1_545
O2 K3 F3 129.69(13) 4_565 .
O2 K3 F1 92.63(12) 4_565 .
F3 K3 F1 68.59(11) . .
O2 K3 F6 50.11(11) 4_565 2_546
F3 K3 F6 141.78(12) . 2_546
F1 K3 F6 73.20(12) . 2_546
O2 K3 F5 78.90(12) 4_565 4
F3 K3 F5 91.43(10) . 4
F1 K3 F5 145.86(12) . 4
F6 K3 F5 120.95(12) 2_546 4
O2 K3 F3 138.23(12) 4_565 3_646
F3 K3 F3 88.26(11) . 3_646
F1 K3 F3 120.92(10) . 3_646
F6 K3 F3 112.92(11) 2_546 3_646
F5 K3 F3 84.12(12) 4 3_646
O2 K3 O3 145.99(13) 4_565 3_646
F3 K3 O3 75.17(12) . 3_646
F1 K3 O3 74.26(11) . 3_646
F6 K3 O3 95.88(12) 2_546 3_646
F5 K3 O3 128.70(12) 4 3_646
F3 K3 O3 46.99(11) 3_646 3_646
O2 K3 O3 117.72(12) 4_565 .
F3 K3 O3 46.98(10) . .
F1 K3 O3 114.61(13) . .
F6 K3 O3 167.12(10) 2_546 .
F5 K3 O3 46.80(11) 4 .
F3 K3 O3 72.73(11) 3_646 .
O3 K3 O3 96.18(12) 3_646 .
O2 K3 F4 109.87(12) 4_565 2_546
F3 K3 F4 118.96(10) . 2_546
F1 K3 F4 99.96(12) . 2_546
F6 K3 F4 68.60(9) 2_546 2_546
F5 K3 F4 114.06(11) 4 2_546
F3 K3 F4 45.16(11) 3_646 2_546
O3 K3 F4 45.10(11) 3_646 2_546
O3 K3 F4 117.89(10) . 2_546
O2 K3 B2 136.29(13) 4_565 3_646
F3 K3 B2 93.48(13) . 3_646
F1 K3 B2 98.45(13) . 3_646
F6 K3 B2 93.18(13) 2_546 3_646
F5 K3 B2 110.57(14) 4 3_646
F3 K3 B2 27.12(12) 3_646 3_646
O3 K3 B2 26.34(12) 3_646 3_646
O3 K3 B2 95.61(13) . 3_646
F4 K3 B2 26.58(12) 2_546 3_646
O2 K3 B1 25.09(12) 4_565 4_565
F3 K3 B1 145.62(13) . 4_565
F1 K3 B1 86.14(14) . 4_565
F6 K3 B1 25.64(11) 2_546 4_565
F5 K3 B1 97.82(13) 4 4_565
F3 K3 B1 125.49(12) 3_646 4_565
O3 K3 B1 121.14(14) 3_646 4_565
O3 K3 B1 141.65(13) . 4_565
F4 K3 B1 87.19(12) 2_546 4_565
B2 K3 B1 113.64(14) 3_646 4_565
O2 K3 B2 118.08(15) 4_565 .
F3 K3 B2 25.20(11) . .
F1 K3 B2 89.86(14) . .
F6 K3 B2 157.47(13) 2_546 .
F5 K3 B2 66.37(13) 4 .
F3 K3 B2 88.37(14) 3_646 .
O3 K3 B2 93.59(15) 3_646 .
O3 K3 B2 25.07(12) . .
F4 K3 B2 130.47(12) 2_546 .
B2 K3 B2 104.16(13) 3_646 .
B1 K3 B2 142.17(15) 4_565 .
O1 B1 O2 115.0(4) . .
O1 B1 F6 110.3(4) . 3_667
O2 B1 F6 109.6(4) . 3_667
O1 B1 F2 108.9(4) . 3_667
O2 B1 F2 109.3(4) . 3_667
F6 B1 F2 103.0(4) 3_667 3_667
O1 B1 K3 144.3(4) . 4_666
O2 B1 K3 54.5(2) . 4_666
F6 B1 K3 57.0(2) 3_667 4_666
F2 B1 K3 106.5(3) 3_667 4_666
O1 B1 K1 53.9(2) . 2_556
O2 B1 K1 144.2(3) . 2_556
F6 B1 K1 105.9(3) 3_667 2_556
F2 B1 K1 57.3(2) 3_667 2_556
K3 B1 K1 155.61(19) 4_666 2_556
O1 B1 K2 121.7(3) . 3_667
O2 B1 K2 123.3(3) . 3_667
F6 B1 K2 53.8(2) 3_667 3_667
F2 B1 K2 49.3(2) 3_667 3_667
K3 B1 K2 79.94(13) 4_666 3_667
K1 B1 K2 75.70(12) 2_556 3_667
O1 B1 K2 132.0(3) . 1_565
O2 B1 K2 49.9(2) . 1_565
F6 B1 K2 117.6(3) 3_667 1_565
F2 B1 K2 59.5(2) 3_667 1_565
K3 B1 K2 71.19(12) 4_666 1_565
K1 B1 K2 108.53(16) 2_556 1_565
K2 B1 K2 87.31(14) 3_667 1_565
O1 B1 K2 42.2(2) . .
O2 B1 K2 128.9(3) . .
F6 B1 K2 68.2(3) 3_667 .
F2 B1 K2 121.1(3) 3_667 .
K3 B1 K2 113.21(16) 4_666 .
K1 B1 K2 69.21(11) 2_556 .
K2 B1 K2 97.18(14) 3_667 .
K2 B1 K2 174.15(18) 1_565 .
O1 B2 O3 116.4(4) 3_656 .
O1 B2 F4 111.0(4) 3_656 4_655
O3 B2 F4 108.2(5) . 4_655
O1 B2 F3 108.5(4) 3_656 .
O3 B2 F3 108.0(4) . .
F4 B2 F3 103.9(4) 4_655 .
O1 B2 K3 171.8(4) 3_656 3_646
O3 B2 K3 68.4(3) . 3_646
F4 B2 K3 72.1(3) 4_655 3_646
F3 B2 K3 63.3(2) . 3_646
O1 B2 K3 99.9(3) 3_656 .
O3 B2 K3 65.3(3) . .
F4 B2 K3 147.1(3) 4_655 .
F3 B2 K3 53.7(2) . .
K3 B2 K3 75.84(13) 3_646 .
O1 B2 K2 46.4(2) 3_656 3_656
O3 B2 K2 129.0(3) . 3_656
F4 B2 K2 122.7(3) 4_655 3_656
F3 B2 K2 62.2(2) . 3_656
K3 B2 K2 125.50(18) 3_646 3_656
K3 B2 K2 71.70(13) . 3_656
O1 B2 K1 49.9(2) 3_656 4_655
O3 B2 K1 144.8(3) . 4_655
F4 B2 K1 62.9(3) 4_655 4_655
F3 B2 K1 107.2(3) . 4_655
K3 B2 K1 130.17(18) 3_646 4_655
K3 B2 K1 140.98(19) . 4_655
K2 B2 K1 69.31(12) 3_656 4_655
O1 B2 K1 120.6(3) 3_656 3_646
O3 B2 K1 54.2(3) . 3_646
F4 B2 K1 56.0(3) 4_655 3_646
F3 B2 K1 130.7(3) . 3_646
K3 B2 K1 67.48(12) 3_646 3_646
K3 B2 K1 116.89(17) . 3_646
K2 B2 K1 166.87(18) 3_656 3_646
K1 B2 K1 101.23(15) 4_655 3_646
O2 B3 O3 116.0(4) 3_666 1_565
O2 B3 F5 110.5(4) 3_666 4_565
O3 B3 F5 108.5(4) 1_565 4_565
O2 B3 F1 109.2(4) 3_666 .
O3 B3 F1 108.6(4) 1_565 .
F5 B3 F1 103.3(4) 4_565 .
O2 B3 K1 157.8(3) 3_666 .
O3 B3 K1 86.1(3) 1_565 .
F5 B3 K1 56.7(2) 4_565 .
F1 B3 K1 62.0(2) . .
O2 B3 K1 107.1(3) 3_666 3_656
O3 B3 K1 61.3(3) 1_565 3_656
F5 B3 K1 141.1(3) 4_565 3_656
F1 B3 K1 54.1(2) . 3_656
K1 B3 K1 84.54(14) . 3_656
O2 B3 K2 49.5(2) 3_666 3_656
O3 B3 K2 120.3(3) 1_565 3_656
F5 B3 K2 131.2(3) 4_565 3_656
F1 B3 K2 61.2(2) . 3_656
K1 B3 K2 122.38(18) . 3_656
K1 B3 K2 70.09(12) 3_656 3_656
O2 B3 K3 114.5(3) 3_666 1_565
O3 B3 K3 60.5(3) 1_565 1_565
F5 B3 K3 51.8(2) 4_565 1_565
F1 B3 K3 135.1(3) . 1_565
K1 B3 K3 73.47(12) . 1_565
K1 B3 K3 118.50(17) 3_656 1_565
K2 B3 K3 163.72(18) 3_656 1_565
B3 F1 K3 155.6(3) . .
B3 F1 K1 101.2(3) . 3_656
K3 F1 K1 103.13(11) . 3_656
B3 F1 K1 92.2(3) . .
K3 F1 K1 83.14(10) . .
K1 F1 K1 103.88(12) 3_656 .
B3 F1 K2 93.7(3) . 3_656
K3 F1 K2 87.37(11) . 3_656
K1 F1 K2 84.70(10) 3_656 3_656
K1 F1 K2 168.43(13) . 3_656
B1 F2 K2 106.3(3) 3_667 .
B1 F2 K1 97.1(3) 3_667 4_666
K2 F2 K1 97.03(11) . 4_666
B1 F2 K2 95.3(3) 3_667 3_657
K2 F2 K2 112.99(11) . 3_657
K1 F2 K2 142.65(13) 4_666 3_657
B2 F3 K1 153.5(3) . 3_656
B2 F3 K3 101.1(3) . .
K1 F3 K3 105.11(12) 3_656 .
B2 F3 K3 89.5(3) . 3_646
K1 F3 K3 93.49(11) 3_656 3_646
K3 F3 K3 91.74(11) . 3_646
B2 F3 K2 92.9(3) . 3_656
K1 F3 K2 84.95(11) 3_656 3_656
K3 F3 K2 86.48(11) . 3_656
K3 F3 K2 177.25(13) 3_646 3_656
B2 F4 K2 171.5(3) 4_556 .
B2 F4 K1 100.8(3) 4_556 2_556
K2 F4 K1 86.93(11) . 2_556
B2 F4 K3 81.3(3) 4_556 2_556
K2 F4 K3 97.12(12) . 2_556
K1 F4 K3 76.61(11) 2_556 2_556
B2 F4 K1 92.5(3) 4_556 .
K2 F4 K1 85.78(11) . .
K1 F4 K1 126.17(14) 2_556 .
K3 F4 K1 157.21(16) 2_556 .
B3 F5 K2 158.9(3) 4_666 .
B3 F5 K1 97.7(3) 4_666 4_666
K2 F5 K1 97.02(11) . 4_666
B3 F5 K3 104.4(3) 4_666 4_656
K2 F5 K3 89.95(11) . 4_656
K1 F5 K3 92.67(13) 4_666 4_656
B1 F6 K2 101.5(3) 3_667 .
B1 F6 K3 97.4(3) 3_667 2_556
K2 F6 K3 100.75(12) . 2_556
B1 F6 K1 169.4(3) 3_667 2_556
K2 F6 K1 88.49(12) . 2_556
K3 F6 K1 84.20(12) 2_556 2_556
B1 F6 K2 87.8(3) 3_667 3_667
K2 F6 K2 117.27(11) . 3_667
K3 F6 K2 139.84(12) 2_556 3_667
K1 F6 K2 84.36(11) 2_556 3_667
B2 O1 B1 122.0(4) 3_656 .
B2 O1 K2 111.2(3) 3_656 .
B1 O1 K2 116.9(3) . .
B2 O1 K1 107.1(3) 3_656 2_556
B1 O1 K1 101.6(3) . 2_556
K2 O1 K1 92.29(12) . 2_556
B3 O2 B1 123.4(4) 3_666 .
B3 O2 K2 107.3(3) 3_666 1_565
B1 O2 K2 106.4(3) . 1_565
B3 O2 K3 122.4(3) 3_666 4_666
B1 O2 K3 100.4(3) . 4_666
K2 O2 K3 91.56(12) 1_565 4_666
B2 O3 B3 121.7(4) . 1_545
B2 O3 K3 85.2(3) . 3_646
B3 O3 K3 153.1(3) 1_545 3_646
B2 O3 K1 103.1(3) . 3_646
B3 O3 K1 93.9(3) 1_545 3_646
K3 O3 K1 78.62(12) 3_646 3_646
B2 O3 K3 89.7(3) . .
B3 O3 K3 95.3(3) 1_545 .
K3 O3 K3 83.82(12) 3_646 .
K1 O3 K3 157.20(14) 3_646 .

loop_
_geom_bond_atom_site_label_1
_geom_bond_atom_site_label_2
_geom_bond_distance
_geom_bond_site_symmetry_2
K1 F3 2.737(4) 3_656
K1 O1 2.762(4) 2_546
K1 F5 2.800(5) 4_565
K1 F1 2.806(5) 3_656
K1 F6 2.833(4) 2_546
K1 F2 2.839(4) 4_565
K1 F1 2.933(4) .
K1 O3 2.988(5) 3_646
K1 F4 3.025(5) 2_546
K1 F4 3.073(5) .
K1 B3 3.320(6) .
K1 B1 3.347(7) 2_546
K2 F4 2.650(4) .
K2 F2 2.663(4) .
K2 O1 2.665(5) .
K2 F5 2.705(5) .
K2 O2 2.712(5) 1_545
K2 F6 2.776(4) .
K2 F2 2.943(4) 3_657
K2 F1 2.991(4) 3_656
K2 F3 3.041(4) 3_656
K2 F6 3.288(5) 3_667
K2 B1 3.374(7) 3_667
K2 B1 3.402(7) 1_545
K3 O2 2.736(4) 4_565
K3 F3 2.744(5) .
K3 F1 2.750(4) .
K3 F6 2.795(4) 2_546
K3 F5 2.818(5) 4
K3 F3 2.843(4) 3_646
K3 O3 2.968(4) 3_646
K3 O3 3.036(5) .
K3 F4 3.062(5) 2_546
K3 B2 3.181(7) 3_646
K3 B1 3.305(7) 4_565
K3 B2 3.342(6) .
B1 O1 1.417(7) .
B1 O2 1.425(7) .
B1 F6 1.442(6) 3_667
B1 F2 1.456(6) 3_667
B1 K3 3.305(7) 4_666
B1 K1 3.347(7) 2_556
B1 K2 3.374(7) 3_667
B1 K2 3.402(7) 1_565
B2 O1 1.407(7) 3_656
B2 O3 1.416(7) .
B2 F4 1.440(6) 4_655
B2 F3 1.450(6) .
B2 K3 3.181(7) 3_646
B2 K2 3.434(6) 3_656
B2 K1 3.449(6) 4_655
B2 K1 3.585(7) 3_646
B3 O2 1.407(7) 3_666
B3 O3 1.429(7) 1_565
B3 F5 1.446(6) 4_565
B3 F1 1.447(6) .
B3 K1 3.398(6) 3_656
B3 K2 3.407(6) 3_656
B3 K3 3.472(7) 1_565
F1 K1 2.806(5) 3_656
F1 K2 2.991(4) 3_656
F2 B1 1.456(6) 3_667
F2 K1 2.839(4) 4_666
F2 K2 2.943(4) 3_657
F3 K1 2.737(4) 3_656
F3 K3 2.843(4) 3_646
F3 K2 3.041(4) 3_656
F4 B2 1.440(6) 4_556
F4 K1 3.025(5) 2_556
F4 K3 3.062(5) 2_556
F5 B3 1.446(6) 4_666
F5 K1 2.800(5) 4_666
F5 K3 2.818(5) 4_656
F6 B1 1.442(6) 3_667
F6 K3 2.795(4) 2_556
F6 K1 2.833(4) 2_556
F6 K2 3.288(5) 3_667
O1 B2 1.407(7) 3_656
O1 K1 2.762(4) 2_556
O2 B3 1.407(7) 3_666
O2 K2 2.712(5) 1_565
O2 K3 2.736(4) 4_666
O3 B3 1.429(7) 1_545
O3 K3 2.968(4) 3_646
O3 K1 2.988(5) 3_646
